data_7717805
loop_
_publ_author_name
'Khorshidi, Ghazaleh'
'Notash, Behrouz'

_publ_section_title
;
 Controlling pseudopolymorphism via robust and repetitive
 solvent-containing supramolecular interactions in urea-based
 isostructural coordination polymers
;
_journal_name_full 'Dalton Transactions'
_journal_paper_doi 10.1039/D4DT03344B
_journal_year 2025
_chemical_formula_moiety 'C11 H10 Hg I2 N4 O, C H4 O'
_chemical_formula_sum 'C12 H14 Hg I2 N4 O2'
_chemical_formula_weight 700.66
_space_group_crystal_system orthorhombic
_space_group_IT_number 33
_space_group_name_Hall 'P 2c -2n'
_space_group_name_H-M_alt 'P n a 21'
_atom_sites_solution_hydrogens mixed
_audit_creation_method SHELXL-2018/3
_audit_update_record
;
2025-01-06 deposited with the CCDC.	2025-01-10 downloaded from the CCDC.
;
_cell_angle_alpha 90
_cell_angle_beta 90
_cell_angle_gamma 90
_cell_formula_units_Z 4
_cell_length_a 9.1437(18)
_cell_length_b 10.043(2)
_cell_length_c 19.926(4)
_cell_measurement_reflns_used 2987
_cell_measurement_temperature 298(2)
_cell_measurement_theta_max 24.996
_cell_measurement_theta_min 2.271
_cell_volume 1829.8(6)
_computing_cell_refinement 'X-Area (Stoe & Cie GmbH, 2005)'
_computing_data_collection 'X-Area (Stoe & Cie GmbH, 2005)'
_computing_data_reduction 'X-Area (Stoe & Cie GmbH, 2005)'
_computing_molecular_graphics 'ORTEP-3 for Windows (Farrugia, 1997)'
_computing_publication_material 'WinGX (Farrugia, 1999)'
_computing_structure_refinement 'SHELXL-2018/3 (Sheldrick, 2018)'
_computing_structure_solution 'SHELXS-97 (Sheldrick, 2008)'
_diffrn_ambient_temperature 298(2)
_diffrn_detector_area_resol_mean '0.15 mm'
_diffrn_measured_fraction_theta_full 0.999
_diffrn_measured_fraction_theta_max 0.999
_diffrn_measurement_device_type 'STOE IPDS 2T'
_diffrn_measurement_method 'rotation method'
_diffrn_radiation_type MoK\a
_diffrn_radiation_wavelength 0.71073
_diffrn_reflns_av_R_equivalents 0.1319
_diffrn_reflns_av_unetI/netI 0.1670
_diffrn_reflns_Laue_measured_fraction_full 0.999
_diffrn_reflns_Laue_measured_fraction_max 0.999
_diffrn_reflns_limit_h_max 10
_diffrn_reflns_limit_h_min -9
_diffrn_reflns_limit_k_max 10
_diffrn_reflns_limit_k_min -11
_diffrn_reflns_limit_l_max 20
_diffrn_reflns_limit_l_min -23
_diffrn_reflns_number 5204
_diffrn_reflns_point_group_measured_fraction_full 0.926
_diffrn_reflns_point_group_measured_fraction_max 0.926
_diffrn_reflns_theta_full 24.996
_diffrn_reflns_theta_max 24.996
_diffrn_reflns_theta_min 2.271
_exptl_absorpt_coefficient_mu 11.794
_exptl_absorpt_correction_type numerical
_exptl_absorpt_process_details 'shape of crystal determined optically'
_exptl_crystal_colour colorless
_exptl_crystal_density_diffrn 2.543
_exptl_crystal_description needle
_exptl_crystal_F_000 1264
_exptl_crystal_size_max 0.200
_exptl_crystal_size_mid 0.150
_exptl_crystal_size_min 0.100
_exptl_transmission_factor_max 0.385
_exptl_transmission_factor_min 0.201
_refine_diff_density_max 1.335
_refine_diff_density_min -0.842
_refine_diff_density_rms 0.206
_refine_ls_abs_structure_details
;
 Classical Flack method preferred over Parsons because s.u. lower.
;
_refine_ls_abs_structure_Flack 0.01(3)
_refine_ls_extinction_method none
_refine_ls_goodness_of_fit_ref 0.916
_refine_ls_hydrogen_treatment mixed
_refine_ls_matrix_type full
_refine_ls_number_parameters 99
_refine_ls_number_reflns 2987
_refine_ls_number_restraints 17
_refine_ls_restrained_S_all 0.914
_refine_ls_R_factor_all 0.1596
_refine_ls_R_factor_gt 0.0777
_refine_ls_shift/su_max 0.011
_refine_ls_shift/su_mean 0.007
_refine_ls_structure_factor_coef Fsqd
_refine_ls_weighting_details 'w=1/[\s^2^(Fo^2^)+(0.0875P)^2^] where P=(Fo^2^+2Fc^2^)/3'
_refine_ls_weighting_scheme calc
_refine_ls_wR_factor_gt 0.1576
_refine_ls_wR_factor_ref 0.1946
_reflns_Friedel_coverage 0.799
_reflns_Friedel_fraction_full 0.850
_reflns_Friedel_fraction_max 0.850
_reflns_number_gt 1511
_reflns_number_total 2987
_reflns_threshold_expression 'I > 2\s(I)'
_cod_data_source_file d4dt03344b2.cif
_cod_data_source_block shelx_Hg-MeOH
_cod_database_code 7717805
_shelx_shelxl_version_number 2018/3
_shelx_space_group_comment
;
The symmetry employed for this shelxl refinement is uniquely defined
by the following loop, which should always be used as a source of
symmetry information in preference to the above space-group names.
They are only intended as comments.
;
_shelx_estimated_absorpt_t_min 0.201
_shelx_estimated_absorpt_t_max 0.385

loop_
_space_group_symop_operation_xyz
'x, y, z'
'-x, -y, z+1/2'
'x+1/2, -y+1/2, z'
'-x+1/2, y+1/2, z+1/2'

loop_
_atom_site_label
_atom_site_type_symbol
_atom_site_fract_x
_atom_site_fract_y
_atom_site_fract_z
_atom_site_U_iso_or_equiv
_atom_site_adp_type
_atom_site_occupancy
_atom_site_site_symmetry_order
_atom_site_calc_flag
_atom_site_refinement_flags_posn
_atom_site_refinement_flags_adp
_atom_site_refinement_flags_occupancy
_atom_site_disorder_assembly
_atom_site_disorder_group
Hg1 Hg 0.7784(2) 0.56262(18) 0.25305(11) 0.0518(5) Uani 1 1 d . . . . .
I1 I 0.9656(5) 0.4107(4) 0.3205(2) 0.0755(13) Uani 1 1 d . . . . .
I2 I 0.7747(5) 0.7935(4) 0.18780(19) 0.0722(11) Uani 1 1 d . . . . .
O1 O 0.221(4) 0.826(3) 0.4899(16) 0.048(3) Uani 1 1 d . . . . .
O2 O 0.104(8) 0.386(6) 0.539(3) 0.15(2) Uani 1 1 d D U . . .
N1 N 0.573(4) 0.587(3) 0.325(2) 0.048(3) Uani 1 1 d . . . . .
N2 N 0.234(4) 0.607(4) 0.4668(18) 0.048(3) Uani 1 1 d . . . . .
H2A H 0.191686 0.532926 0.476744 0.058 Uiso 1 1 calc R U . . .
N3 N 0.086(5) 0.682(4) 0.546(2) 0.048(3) Uani 1 1 d . . . . .
H3A H 0.068286 0.598660 0.551431 0.058 Uiso 1 1 calc R U . . .
N4 N -0.158(4) 0.909(4) 0.680(2) 0.048(3) Uani 1 1 d . . . . .
C1 C 0.529(5) 0.698(5) 0.347(2) 0.048(3) Uani 1 1 d . . . . .
H1 H 0.577467 0.773828 0.332505 0.058 Uiso 1 1 calc R U . . .
C2 C 0.505(5) 0.477(5) 0.349(2) 0.048(3) Uani 1 1 d . . . . .
H2 H 0.537528 0.393528 0.335601 0.058 Uiso 1 1 calc R U . . .
C3 C 0.388(6) 0.488(5) 0.392(3) 0.048(3) Uani 1 1 d . . . . .
H3 H 0.335721 0.412103 0.403191 0.058 Uiso 1 1 calc R U . . .
C4 C 0.413(6) 0.715(5) 0.393(3) 0.048(3) Uani 1 1 d . . . . .
H4 H 0.380546 0.799414 0.405524 0.058 Uiso 1 1 calc R U . . .
C5 C 0.349(6) 0.602(5) 0.419(3) 0.048(3) Uani 1 1 d . . . . .
C6 C 0.185(5) 0.714(5) 0.497(2) 0.048(3) Uani 1 1 d . . . . .
C7 C 0.013(6) 0.765(5) 0.586(2) 0.048(3) Uani 1 1 d . . . . .
C8 C 0.011(6) 0.903(4) 0.586(3) 0.048(3) Uani 1 1 d . . . . .
H8 H 0.066932 0.948476 0.553905 0.058 Uiso 1 1 calc R U . . .
C9 C -0.084(5) 0.707(5) 0.636(2) 0.048(3) Uani 1 1 d . . . . .
H9 H -0.091448 0.615203 0.641668 0.058 Uiso 1 1 calc R U . . .
C10 C -0.166(5) 0.796(5) 0.676(2) 0.048(3) Uani 1 1 d . . . . .
H10 H -0.237473 0.757441 0.703118 0.058 Uiso 1 1 calc R U . . .
C11 C -0.071(5) 0.975(5) 0.631(3) 0.048(3) Uani 1 1 d . . . . .
H11 H -0.068416 1.067506 0.630406 0.058 Uiso 1 1 calc R U . . .
C12 C -0.011(10) 0.314(9) 0.513(4) 0.15(2) Uani 1 1 d D U . . .
H12A H -0.098138 0.367044 0.514489 0.230 Uiso 1 1 calc R U . . .
H12B H -0.024381 0.234895 0.539144 0.230 Uiso 1 1 calc R U . . .
H12C H 0.010356 0.290444 0.467367 0.230 Uiso 1 1 calc R U . . .
H2B H 0.11(2) 0.36(2) 0.581(4) 0.236 Uiso 1 1 d D . . . .

loop_
_atom_site_aniso_label
_atom_site_aniso_U_11
_atom_site_aniso_U_22
_atom_site_aniso_U_33
_atom_site_aniso_U_23
_atom_site_aniso_U_13
_atom_site_aniso_U_12
Hg1 0.0545(10) 0.0578(10) 0.0431(9) -0.0063(12) 0.0009(19) 0.0011(11)
I1 0.096(3) 0.057(2) 0.074(2) -0.004(2) -0.018(2) 0.022(2)
I2 0.077(3) 0.069(2) 0.070(2) 0.0126(19) -0.005(3) -0.014(2)
O1 0.050(8) 0.041(6) 0.053(7) -0.002(5) 0.003(5) 0.006(6)
O2 0.25(7) 0.15(5) 0.06(3) 0.03(3) -0.04(3) -0.07(4)
N1 0.050(8) 0.041(6) 0.053(7) -0.002(5) 0.003(5) 0.006(6)
N2 0.050(8) 0.041(6) 0.053(7) -0.002(5) 0.003(5) 0.006(6)
N3 0.050(8) 0.041(6) 0.053(7) -0.002(5) 0.003(5) 0.006(6)
N4 0.050(8) 0.041(6) 0.053(7) -0.002(5) 0.003(5) 0.006(6)
C1 0.050(8) 0.041(6) 0.053(7) -0.002(5) 0.003(5) 0.006(6)
C2 0.050(8) 0.041(6) 0.053(7) -0.002(5) 0.003(5) 0.006(6)
C3 0.050(8) 0.041(6) 0.053(7) -0.002(5) 0.003(5) 0.006(6)
C4 0.050(8) 0.041(6) 0.053(7) -0.002(5) 0.003(5) 0.006(6)
C5 0.050(8) 0.041(6) 0.053(7) -0.002(5) 0.003(5) 0.006(6)
C6 0.050(8) 0.041(6) 0.053(7) -0.002(5) 0.003(5) 0.006(6)
C7 0.050(8) 0.041(6) 0.053(7) -0.002(5) 0.003(5) 0.006(6)
C8 0.050(8) 0.041(6) 0.053(7) -0.002(5) 0.003(5) 0.006(6)
C9 0.050(8) 0.041(6) 0.053(7) -0.002(5) 0.003(5) 0.006(6)
C10 0.050(8) 0.041(6) 0.053(7) -0.002(5) 0.003(5) 0.006(6)
C11 0.050(8) 0.041(6) 0.053(7) -0.002(5) 0.003(5) 0.006(6)
C12 0.25(7) 0.15(5) 0.06(3) 0.03(3) -0.04(3) -0.07(4)

loop_
_atom_type_symbol
_atom_type_description
_atom_type_scat_dispersion_real
_atom_type_scat_dispersion_imag
_atom_type_scat_source
C C 0.0033 0.0016 'International Tables Vol C Tables 4.2.6.8 and 6.1.1.4'
H H 0.0000 0.0000 'International Tables Vol C Tables 4.2.6.8 and 6.1.1.4'
N N 0.0061 0.0033 'International Tables Vol C Tables 4.2.6.8 and 6.1.1.4'
O O 0.0106 0.0060 'International Tables Vol C Tables 4.2.6.8 and 6.1.1.4'
Hg Hg -2.3894 9.2266 'International Tables Vol C Tables 4.2.6.8 and 6.1.1.4'
I I -0.4742 1.8119 'International Tables Vol C Tables 4.2.6.8 and 6.1.1.4'

loop_
_geom_angle_atom_site_label_1
_geom_angle_atom_site_label_2
_geom_angle_atom_site_label_3
_geom_angle
_geom_angle_site_symmetry_1
_geom_angle_site_symmetry_3
_geom_angle_publ_flag
N1 Hg1 N4 94.1(14) . 4_544 ?
N1 Hg1 I1 105.3(9) . . ?
N4 Hg1 I1 103.7(9) 4_544 . ?
N1 Hg1 I2 101.2(9) . . ?
N4 Hg1 I2 104.8(9) 4_544 . ?
I1 Hg1 I2 139.13(16) . . ?
C12 O2 H2B 104(4) . . ?
C1 N1 C2 117(4) . . ?
C1 N1 Hg1 124(3) . . ?
C2 N1 Hg1 119(3) . . ?
C6 N2 C5 126(4) . . ?
C6 N2 H2A 117.0 . . ?
C5 N2 H2A 117.0 . . ?
C7 N3 C6 128(4) . . ?
C7 N3 H3A 116.1 . . ?
C6 N3 H3A 116.1 . . ?
C10 N4 C11 118(5) . . ?
C10 N4 Hg1 130(4) . 4 ?
C11 N4 Hg1 112(3) . 4 ?
N1 C1 C4 125(5) . . ?
N1 C1 H1 117.4 . . ?
C4 C1 H1 117.4 . . ?
N1 C2 C3 121(4) . . ?
N1 C2 H2 119.7 . . ?
C3 C2 H2 119.7 . . ?
C5 C3 C2 123(5) . . ?
C5 C3 H3 118.6 . . ?
C2 C3 H3 118.6 . . ?
C5 C4 C1 118(4) . . ?
C5 C4 H4 121.2 . . ?
C1 C4 H4 121.2 . . ?
C3 C5 C4 116(5) . . ?
C3 C5 N2 121(4) . . ?
C4 C5 N2 123(4) . . ?
O1 C6 N2 130(5) . . ?
O1 C6 N3 119(4) . . ?
N2 C6 N3 111(4) . . ?
N3 C7 C8 129(5) . . ?
N3 C7 C9 118(4) . . ?
C8 C7 C9 113(4) . . ?
C7 C8 C11 122(5) . . ?
C7 C8 H8 119.2 . . ?
C11 C8 H8 119.2 . . ?
C10 C9 C7 117(4) . . ?
C10 C9 H9 121.5 . . ?
C7 C9 H9 121.5 . . ?
N4 C10 C9 129(5) . . ?
N4 C10 H10 115.5 . . ?
C9 C10 H10 115.5 . . ?
C8 C11 N4 121(4) . . ?
C8 C11 H11 119.6 . . ?
N4 C11 H11 119.6 . . ?
O2 C12 H12A 109.5 . . ?
O2 C12 H12B 109.5 . . ?
H12A C12 H12B 109.5 . . ?
O2 C12 H12C 109.5 . . ?
H12A C12 H12C 109.5 . . ?
H12B C12 H12C 109.5 . . ?

loop_
_geom_bond_atom_site_label_1
_geom_bond_atom_site_label_2
_geom_bond_distance
_geom_bond_site_symmetry_2
_geom_bond_publ_flag
Hg1 N1 2.37(4) . ?
Hg1 N4 2.39(4) 4_544 ?
Hg1 I1 2.658(4) . ?
Hg1 I2 2.659(4) . ?
O1 C6 1.18(5) . ?
O2 C12 1.37(3) . ?
O2 H2B 0.87(3) . ?
N1 C1 1.26(5) . ?
N1 C2 1.35(6) . ?
N2 C6 1.30(6) . ?
N2 C5 1.42(6) . ?
N2 H2A 0.8600 . ?
N3 C7 1.33(6) . ?
N3 C6 1.37(6) . ?
N3 H3A 0.8600 . ?
N4 C10 1.14(5) . ?
N4 C11 1.41(6) . ?
C1 C4 1.42(7) . ?
C1 H1 0.9300 . ?
C2 C3 1.38(7) . ?
C2 H2 0.9300 . ?
C3 C5 1.31(6) . ?
C3 H3 0.9300 . ?
C4 C5 1.38(6) . ?
C4 H4 0.9300 . ?
C7 C8 1.39(6) . ?
C7 C9 1.46(7) . ?
C8 C11 1.39(6) . ?
C8 H8 0.9300 . ?
C9 C10 1.42(6) . ?
C9 H9 0.9300 . ?
C10 H10 0.9300 . ?
C11 H11 0.9300 . ?
C12 H12A 0.9600 . ?
C12 H12B 0.9600 . ?
C12 H12C 0.9600 . ?

loop_
_geom_hbond_atom_site_label_D
_geom_hbond_atom_site_label_H
_geom_hbond_atom_site_label_A
_geom_hbond_distance_DH
_geom_hbond_distance_HA
_geom_hbond_distance_DA
_geom_hbond_angle_DHA
_geom_hbond_site_symmetry_A
_geom_hbond_publ_flag
C8 H8 O1 0.93 2.27 2.82(6) 117.0 . yes
C4 H4 O1 0.93 2.24 2.83(6) 120.6 . yes
N3 H3A O2 0.86 2.17 2.98(7) 156.1 . yes
O2 H2B I2 0.87(3) 2.86(15) 3.65(5) 151(25) 2_665 yes
N2 H2A O2 0.86 2.09 2.90(7) 157.0 . yes

loop_
_geom_torsion_atom_site_label_1
_geom_torsion_atom_site_label_2
_geom_torsion_atom_site_label_3
_geom_torsion_atom_site_label_4
_geom_torsion
_geom_torsion_site_symmetry_1
_geom_torsion_site_symmetry_2
_geom_torsion_site_symmetry_3
_geom_torsion_site_symmetry_4
_geom_torsion_publ_flag
C2 N1 C1 C4 -2(7) . . . . ?
Hg1 N1 C1 C4 -176(4) . . . . ?
C1 N1 C2 C3 4(7) . . . . ?
Hg1 N1 C2 C3 178(4) . . . . ?
N1 C2 C3 C5 -8(8) . . . . ?
N1 C1 C4 C5 5(8) . . . . ?
C2 C3 C5 C4 11(8) . . . . ?
C2 C3 C5 N2 -176(4) . . . . ?
C1 C4 C5 C3 -9(7) . . . . ?
C1 C4 C5 N2 178(4) . . . . ?
C6 N2 C5 C3 180(5) . . . . ?
C6 N2 C5 C4 -8(8) . . . . ?
C5 N2 C6 O1 3(9) . . . . ?
C5 N2 C6 N3 -172(4) . . . . ?
C7 N3 C6 O1 5(8) . . . . ?
C7 N3 C6 N2 -179(5) . . . . ?
C6 N3 C7 C8 5(10) . . . . ?
C6 N3 C7 C9 -178(5) . . . . ?
N3 C7 C8 C11 -180(5) . . . . ?
C9 C7 C8 C11 3(8) . . . . ?
N3 C7 C9 C10 -177(5) . . . . ?
C8 C7 C9 C10 1(7) . . . . ?
C11 N4 C10 C9 11(8) . . . . ?
Hg1 N4 C10 C9 -174(4) 4 . . . ?
C7 C9 C10 N4 -9(9) . . . . ?
C7 C8 C11 N4 -1(8) . . . . ?
C10 N4 C11 C8 -6(7) . . . . ?
Hg1 N4 C11 C8 178(4) 4 . . . ?
